data_4308704
loop_
_publ_author_name
'Timothy J. Boyle'
'Scott D. Bunge'
'Paul G. Clem'
'Jacob Richardson'
'Jeffrey T. Dawley'
'Leigh Anna M. Ottley'
'Mark A. Rodriguez'
'Bruce A. Tuttle'
'Gabriel R. Avilucea'
'Ralph G. Tissot'

_publ_section_title
;
Synthesis and Characterization of a Family of Structurally Characterized
Dysprosium Alkoxides for Improved Fatigue-Resistance Characteristics of
PDyZT Thin Films
;
_journal_name_full 'Inorganic Chemistry'
_journal_page_first 1588
_journal_page_last 1600
_journal_paper_doi 10.1021/ic048550b
_journal_volume 44
_journal_year 2005
_chemical_formula_sum 'C69 H60 Dy N3 O3 Si3'
_chemical_formula_weight 1225.97
_chemical_name_common '(21) [Dy(OSiPh3)3(py)3]'
_chemical_name_systematic
; 
 ? 
;
_space_group_IT_number 160
_symmetry_cell_setting rhombohedral
_symmetry_space_group_name_Hall 'R 3 -2"'
_symmetry_space_group_name_H-M 'R 3 m :H'
_atom_sites_solution_hydrogens geom
_atom_sites_solution_primary direct
_atom_sites_solution_secondary difmap
_audit_creation_method SHELXL-97
_cell_angle_alpha 90.00
_cell_angle_beta 90.00
_cell_angle_gamma 120.00
_cell_formula_units_Z 3
_cell_length_a 22.937(5)
_cell_length_b 22.937(5)
_cell_length_c 12.123(5)
_cell_measurement_temperature 203(2)
_cell_volume 5523(3)
_computing_cell_refinement 'Bruker SMART'
_computing_data_collection 'Bruker SMART'
_computing_data_reduction 'Bruker SAINT'
_computing_molecular_graphics 'Bruker SHELXTL'
_computing_publication_material 'Bruker SHELXTL'
_computing_structure_refinement 'SHELXL-97 (Sheldrick, 1997)'
_computing_structure_solution 'SHELXS-97 (Sheldrick, 1990)'
_diffrn_ambient_temperature 203(2)
_diffrn_measured_fraction_theta_full 1.000
_diffrn_measured_fraction_theta_max 1.000
_diffrn_measurement_device_type 'CCD area detector'
_diffrn_measurement_method 'phi and omega scans'
_diffrn_radiation_monochromator graphite
_diffrn_radiation_source 'fine-focus sealed tube'
_diffrn_radiation_type MoK\a
_diffrn_radiation_wavelength 0.71073
_diffrn_reflns_av_R_equivalents 0.0635
_diffrn_reflns_av_sigmaI/netI 0.0537
_diffrn_reflns_limit_h_max 28
_diffrn_reflns_limit_h_min -28
_diffrn_reflns_limit_k_max 28
_diffrn_reflns_limit_k_min -28
_diffrn_reflns_limit_l_max 15
_diffrn_reflns_limit_l_min -15
_diffrn_reflns_number 14824
_diffrn_reflns_theta_full 26.38
_diffrn_reflns_theta_max 26.38
_diffrn_reflns_theta_min 1.78
_exptl_absorpt_coefficient_mu 1.104
_exptl_absorpt_correction_type none
_exptl_crystal_colour Colorless
_exptl_crystal_density_diffrn 1.106
_exptl_crystal_density_meas 0
_exptl_crystal_density_method 'not measured'
_exptl_crystal_description Block
_exptl_crystal_F_000 1881
_exptl_crystal_size_max 0.10
_exptl_crystal_size_mid 0.10
_exptl_crystal_size_min 0.00
_refine_diff_density_max 1.742
_refine_diff_density_min -0.714
_refine_diff_density_rms 0.209
_refine_ls_abs_structure_details 'Flack H D (1983), Acta Cryst. A39, 876-881'
_refine_ls_abs_structure_Flack 0.00(3)
_refine_ls_extinction_method none
_refine_ls_goodness_of_fit_ref 1.149
_refine_ls_hydrogen_treatment mixed
_refine_ls_matrix_type full
_refine_ls_number_parameters 138
_refine_ls_number_reflns 2720
_refine_ls_number_restraints 16
_refine_ls_restrained_S_all 1.152
_refine_ls_R_factor_all 0.0644
_refine_ls_R_factor_gt 0.0640
_refine_ls_shift/su_max 0.133
_refine_ls_shift/su_mean 0.017
_refine_ls_structure_factor_coef Fsqd
_refine_ls_weighting_details 'calc w=1/[\s^2^(Fo^2^)+(0.1191P)^2^+0.0000P] where P=(Fo^2^+2Fc^2^)/3'
_refine_ls_weighting_scheme calc
_refine_ls_wR_factor_gt 0.1619
_refine_ls_wR_factor_ref 0.1623
_reflns_number_gt 2706
_reflns_number_total 2720
_reflns_threshold_expression >2sigma(I)
_cod_data_source_file ic048550bsi20041015_025718_17.cif
_cod_data_source_block rgt021p
_cod_depositor_comments
;
The following automatic conversions were performed:
'_symmetry_cell_setting' value 'Rhombohedral' changed to 'rhombohedral'
according to '/home/saulius/struct/CIF-dictionaries/cif_core.dic'
dictionary named 'cif_core.dic' version 2.4.1 from 2010-06-29.

Automatic conversion script
Id: cif_fix_enum 1527 2010-12-29 10:47:43Z saulius 
;
_cod_original_sg_symbol_H-M 'R 3 m'
_cod_database_code 4308704

loop_
_symmetry_equiv_pos_as_xyz
'x, y, z'
'-y, x-y, z'
'-x+y, -x, z'
'-y, -x, z'
'-x+y, y, z'
'x, x-y, z'
'x+2/3, y+1/3, z+1/3'
'-y+2/3, x-y+1/3, z+1/3'
'-x+y+2/3, -x+1/3, z+1/3'
'-y+2/3, -x+1/3, z+1/3'
'-x+y+2/3, y+1/3, z+1/3'
'x+2/3, x-y+1/3, z+1/3'
'x+1/3, y+2/3, z+2/3'
'-y+1/3, x-y+2/3, z+2/3'
'-x+y+1/3, -x+2/3, z+2/3'
'-y+1/3, -x+2/3, z+2/3'
'-x+y+1/3, y+2/3, z+2/3'
'x+1/3, x-y+2/3, z+2/3'

loop_
_atom_site_label
_atom_site_type_symbol
_atom_site_fract_x
_atom_site_fract_y
_atom_site_fract_z
_atom_site_U_iso_or_equiv
_atom_site_adp_type
_atom_site_occupancy
_atom_site_symmetry_multiplicity
_atom_site_calc_flag
_atom_site_refinement_flags
_atom_site_disorder_assembly
_atom_site_disorder_group
Dy1 Dy 0.6667 0.3333 1.0713 0.0212(2) Uani 1 6 d S . .
N1 N 0.6172(3) 0.3828(3) 1.2142(10) 0.040(2) Uani 1 2 d S . .
O1 O 0.5705(4) 0.2852(2) 0.9917(9) 0.050(2) Uani 1 2 d S . .
Si3 Si 0.50157(15) 0.25079(8) 0.9291(3) 0.0364(7) Uani 1 2 d S . .
C1 C 0.4530(4) 0.1586(3) 0.9620(5) 0.049(2) Uani 1 1 d G . .
C2 C 0.3841(3) 0.1165(5) 0.9474(8) 0.21(2) Uani 1 1 d G . .
C3 C 0.3539(5) 0.0492(5) 0.9779(9) 0.218(18) Uani 1 1 d G . .
C4 C 0.3926(7) 0.0240(3) 1.0230(9) 0.123(8) Uani 1 1 d G . .
C5 C 0.4614(6) 0.0661(5) 1.0376(10) 0.45(6) Uani 1 1 d G . .
C6 C 0.4916(4) 0.1334(5) 1.0071(8) 0.31(3) Uani 1 1 d G . .
C7 C 0.5147(4) 0.2573(4) 0.7731(6) 0.068(5) Uani 1 2 d SGD . .
C8 C 0.5656(5) 0.3183(5) 0.7284(8) 0.075(8) Uani 0.50 1 d PGD . .
C9 C 0.5732(6) 0.3345(6) 0.6177(8) 0.094(11) Uani 0.50 1 d PGD . .
C10 C 0.5224(7) 0.2896(7) 0.5483(6) 0.071(7) Uani 0.50 1 d PGD . .
C11 C 0.4670(8) 0.2335(4) 0.5902(11) 0.080(5) Uani 1 2 d SD . .
C12 C 0.4621(4) 0.2311(5) 0.7024(6) 0.077(5) Uani 1 2 d SGD . .
C13 C 0.5671(13) 0.3473(12) 1.2853(17) 0.062(6) Uani 0.50 1 d P . .
C14 C 0.539(2) 0.377(2) 1.352(3) 0.113(14) Uani 0.50 1 d P . .
C15 C 0.5584(4) 0.4416(4) 1.3366(14) 0.063(4) Uani 1 2 d S . .
C16 C 0.5544(9) 0.3648(10) 1.2020(17) 0.049(4) Uani 0.50 1 d P . .
C17 C 0.5244(10) 0.3945(11) 1.2619(18) 0.052(5) Uani 0.50 1 d P . .

loop_
_atom_site_aniso_label
_atom_site_aniso_U_11
_atom_site_aniso_U_22
_atom_site_aniso_U_33
_atom_site_aniso_U_23
_atom_site_aniso_U_13
_atom_site_aniso_U_12
Dy1 0.0187(2) 0.0187(2) 0.0264(3) 0.000 0.000 0.00935(12)
N1 0.047(4) 0.047(4) 0.035(5) -0.005(2) 0.005(2) 0.029(5)
O1 0.024(4) 0.064(5) 0.049(5) -0.005(2) -0.011(4) 0.012(2)
Si3 0.0231(14) 0.0432(15) 0.0363(15) -0.0015(6) -0.0029(11) 0.0116(7)
C1 0.052(5) 0.047(5) 0.046(5) -0.011(4) -0.013(4) 0.024(4)
C2 0.058(11) 0.069(11) 0.48(6) 0.04(2) 0.05(2) 0.023(9)
C3 0.23(4) 0.11(2) 0.30(5) 0.00(3) 0.05(4) 0.08(3)
C4 0.135(15) 0.032(6) 0.19(2) -0.010(9) -0.073(15) 0.029(8)
C5 0.40(7) 0.12(2) 0.91(16) 0.20(5) 0.30(8) 0.19(4)
C6 0.28(5) 0.12(2) 0.61(10) 0.11(4) 0.10(5) 0.15(3)
C7 0.032(8) 0.100(12) 0.050(8) 0.000(3) -0.001(6) 0.016(4)
C8 0.081(16) 0.14(2) 0.032(9) 0.039(12) 0.024(10) 0.073(17)
C9 0.10(2) 0.12(2) 0.087(17) 0.081(19) 0.060(17) 0.07(2)
C10 0.099(19) 0.084(17) 0.040(10) 0.004(11) 0.002(12) 0.053(16)
C11 0.068(11) 0.100(12) 0.061(10) 0.000(4) -0.001(8) 0.034(6)
C12 0.067(11) 0.105(12) 0.046(8) -0.005(4) -0.010(7) 0.033(5)
C13 0.088(16) 0.077(15) 0.048(11) 0.021(10) 0.039(11) 0.061(14)
C14 0.14(3) 0.13(3) 0.11(3) 0.02(2) 0.08(2) 0.10(3)
C15 0.076(9) 0.076(9) 0.065(9) -0.010(3) 0.010(3) 0.058(9)
C16 0.036(9) 0.042(10) 0.064(12) -0.022(9) -0.007(8) 0.017(7)
C17 0.044(10) 0.061(12) 0.054(11) -0.011(9) -0.002(8) 0.029(9)

loop_
_atom_type_symbol
_atom_type_description
_atom_type_scat_dispersion_real
_atom_type_scat_dispersion_imag
_atom_type_scat_source
C C 0.0033 0.0016 'International Tables Vol C Tables 4.2.6.8 and 6.1.1.4'
H H 0.0000 0.0000 'International Tables Vol C Tables 4.2.6.8 and 6.1.1.4'
N N 0.0061 0.0033 'International Tables Vol C Tables 4.2.6.8 and 6.1.1.4'
O O 0.0106 0.0060 'International Tables Vol C Tables 4.2.6.8 and 6.1.1.4'
Dy Dy -0.1892 4.4098 'International Tables Vol C Tables 4.2.6.8 and 6.1.1.4'
Si Si 0.0817 0.0704 'International Tables Vol C Tables 4.2.6.8 and 6.1.1.4'

loop_
_geom_angle_atom_site_label_1
_geom_angle_atom_site_label_2
_geom_angle_atom_site_label_3
_geom_angle
_geom_angle_site_symmetry_1
_geom_angle_site_symmetry_3
_geom_angle_publ_flag
O1 Dy1 O1 101.2(4) 2_655 . ?
O1 Dy1 O1 101.2(4) 2_655 3_665 ?
O1 Dy1 O1 101.2(4) . 3_665 ?
O1 Dy1 N1 87.9(3) 2_655 3_665 ?
O1 Dy1 N1 165.4(4) . 3_665 ?
O1 Dy1 N1 87.9(3) 3_665 3_665 ?
O1 Dy1 N1 87.9(3) 2_655 2_655 ?
O1 Dy1 N1 87.9(3) . 2_655 ?
O1 Dy1 N1 165.4(4) 3_665 2_655 ?
N1 Dy1 N1 81.1(4) 3_665 2_655 ?
O1 Dy1 N1 165.4(4) 2_655 . ?
O1 Dy1 N1 87.9(3) . . ?
O1 Dy1 N1 87.9(3) 3_665 . ?
N1 Dy1 N1 81.1(4) 3_665 . ?
N1 Dy1 N1 81.1(4) 2_655 . ?
C16 N1 C16 92(2) . 4_665 ?
C16 N1 C13 116.8(15) . 4_665 ?
C16 N1 C13 53.0(15) 4_665 4_665 ?
C16 N1 C13 53.0(15) . . ?
C16 N1 C13 116.8(15) 4_665 . ?
C13 N1 C13 94(2) 4_665 . ?
C16 N1 Dy1 116.1(10) . . ?
C16 N1 Dy1 116.1(10) 4_665 . ?
C13 N1 Dy1 126.0(11) 4_665 . ?
C13 N1 Dy1 126.0(11) . . ?
Si3 O1 Dy1 177.8(7) . . ?
O1 Si3 C1 110.3(3) . 6 ?
O1 Si3 C1 110.3(3) . . ?
C1 Si3 C1 112.3(5) 6 . ?
O1 Si3 C7 111.1(5) . . ?
C1 Si3 C7 106.4(3) 6 . ?
C1 Si3 C7 106.3(3) . . ?
C2 C1 C6 120.0 . . ?
C2 C1 Si3 125.8(4) . . ?
C6 C1 Si3 114.2(4) . . ?
C3 C2 C1 120.0 . . ?
C2 C3 C4 120.0 . . ?
C3 C4 C5 120.0 . . ?
C6 C5 C4 120.0 . . ?
C5 C6 C1 120.0 . . ?
C12 C7 C8 108.1 . . ?
C12 C7 C8 108.22(19) . 6 ?
C8 C7 C8 70.9(8) . 6 ?
C12 C7 Si3 121.5(4) . . ?
C8 C7 Si3 118.6(2) . . ?
C8 C7 Si3 118.7(6) 6 . ?
C9 C8 C7 124.9 . . ?
C9 C8 C8 101.8 . 6 ?
C7 C8 C8 54.5 . 6 ?
C8 C9 C10 116.3 . . ?
C10 C10 C11 61.7(8) 6 . ?
C10 C10 C9 108.7 6 . ?
C11 C10 C9 120.7(6) . . ?
C12 C11 C10 115.2(11) . . ?
C12 C11 C10 115.2(12) . 6 ?
C10 C11 C10 56.6(15) . 6 ?
C7 C12 C11 125.2(8) . . ?
C16 C13 N1 61.4(14) . . ?
C16 C13 C14 95(2) . . ?
N1 C13 C14 122(2) . . ?
C16 C13 C13 87.3(17) . 4_665 ?
N1 C13 C13 42.8(12) . 4_665 ?
C14 C13 C13 89(2) . 4_665 ?
C17 C14 C15 61(2) . . ?
C17 C14 C13 85(2) . . ?
C15 C14 C13 119(2) . . ?
C17 C14 C14 89(2) . 4_665 ?
C15 C14 C14 43.7(18) . 4_665 ?
C13 C14 C14 91(2) . 4_665 ?
C17 C15 C17 89(2) . 4_665 ?
C17 C15 C14 57(2) . . ?
C17 C15 C14 118.3(17) 4_665 . ?
C17 C15 C14 118.3(17) . 4_665 ?
C17 C15 C14 57(2) 4_665 4_665 ?
C14 C15 C14 93(4) . 4_665 ?
C13 C16 N1 65.5(16) . . ?
C13 C16 C17 89.2(18) . . ?
N1 C16 C17 121.9(16) . . ?
C13 C16 C16 92.7(17) . 4_665 ?
N1 C16 C16 44.2(10) . 4_665 ?
C17 C16 C16 90.2(12) . 4_665 ?
C14 C17 C15 62(2) . . ?
C14 C17 C16 91(2) . . ?
C15 C17 C16 121.5(18) . . ?
C14 C17 C17 91(2) . 4_665 ?
C15 C17 C17 45.3(11) . 4_665 ?
C16 C17 C17 89.8(12) . 4_665 ?

loop_
_geom_bond_atom_site_label_1
_geom_bond_atom_site_label_2
_geom_bond_distance
_geom_bond_site_symmetry_2
_geom_bond_publ_flag
Dy1 O1 2.141(9) 2_655 ?
Dy1 O1 2.141(9) . ?
Dy1 O1 2.141(9) 3_665 ?
Dy1 N1 2.620(11) 3_665 ?
Dy1 N1 2.620(11) 2_655 ?
Dy1 N1 2.620(11) . ?
N1 C16 1.292(19) . ?
N1 C16 1.292(19) 4_665 ?
N1 C13 1.34(2) 4_665 ?
N1 C13 1.34(2) . ?
O1 Si3 1.565(9) . ?
Si3 C1 1.874(6) 6 ?
Si3 C1 1.874(6) . ?
Si3 C7 1.909(7) . ?
C1 C2 1.3900 . ?
C1 C6 1.3900 . ?
C2 C3 1.3900 . ?
C3 C4 1.3900 . ?
C4 C5 1.3900 . ?
C5 C6 1.3900 . ?
C7 C12 1.3519 . ?
C7 C8 1.4074 . ?
C7 C8 1.405(14) 6 ?
C8 C9 1.3798 . ?
C8 C8 1.63(2) 6 ?
C9 C10 1.3876 . ?
C10 C10 1.30(3) 6 ?
C10 C11 1.376(12) . ?
C11 C12 1.363(12) . ?
C11 C10 1.376(14) 6 ?
C13 C16 1.18(3) . ?
C13 C14 1.41(3) . ?
C13 C13 1.97(5) 4_665 ?
C14 C17 1.27(4) . ?
C14 C15 1.33(4) . ?
C14 C14 1.92(8) 4_665 ?
C15 C17 1.32(2) . ?
C15 C17 1.32(2) 4_665 ?
C15 C14 1.33(4) 4_665 ?
C16 C17 1.39(3) . ?
C16 C16 1.85(4) 4_665 ?
C17 C17 1.86(4) 4_665 ?
